data_7025866
loop_
_publ_author_name
'Deng, Zhao-Peng'
'Kang, Wei'
'Huo, Li-Hua'
'Zhao, Hui'
'Gao, Shan'

_publ_section_title
;
 Rare-earth organic frameworks involving three types of architecture tuned
 by the lanthanide contraction effect: hydrothermal syntheses, structures
 and luminescence.
;
_journal_issue 27
_journal_name_full 'Dalton transactions (Cambridge, England : 2003)'
_journal_page_first 6276
_journal_page_last 6284
_journal_paper_doi 10.1039/c0dt00031k
_journal_volume 39
_journal_year 2010
_chemical_formula_moiety 'C15 H12 La N9 O6'
_chemical_formula_sum 'C15 H12 La N9 O6'
_chemical_formula_weight 553.25
_chemical_name_systematic
;
?
;
_space_group_IT_number 19
_symmetry_cell_setting orthorhombic
_symmetry_space_group_name_Hall 'P 2ac 2ab'
_symmetry_space_group_name_H-M 'P 21 21 21'
_atom_sites_solution_hydrogens geom
_atom_sites_solution_primary direct
_atom_sites_solution_secondary difmap
_audit_creation_method SHELXL-97
_cell_angle_alpha 90.00
_cell_angle_beta 90.00
_cell_angle_gamma 90.00
_cell_formula_units_Z 4
_cell_length_a 7.7870(16)
_cell_length_b 14.363(3)
_cell_length_c 16.531(3)
_cell_measurement_reflns_used 17612
_cell_measurement_temperature 295(2)
_cell_measurement_theta_max 27.42
_cell_measurement_theta_min 3.09
_cell_volume 1848.9(6)
_computing_cell_refinement RAPID-AUTO
_computing_data_collection 'RAPID-AUTO (Rigaku Corporation, 1998)'
_computing_data_reduction 'CrystalStructure (Rigaku/MSC and Rigaku Corporation, 2002)'
_computing_molecular_graphics SHELXL-97
_computing_publication_material SHELXL-97
_computing_structure_refinement 'SHELXL-97 (Sheldrick, 1997)'
_computing_structure_solution 'SHELXS-97 (Sheldrick, 1990)'
_diffrn_ambient_temperature 295(2)
_diffrn_detector_area_resol_mean 10.000
_diffrn_measured_fraction_theta_full 0.998
_diffrn_measured_fraction_theta_max 0.998
_diffrn_measurement_device_type 'Rigaku RAXIS-RAPID'
_diffrn_measurement_method \w
_diffrn_radiation_monochromator graphite
_diffrn_radiation_source 'fine-focus sealed tube'
_diffrn_radiation_type MoK\a
_diffrn_radiation_wavelength 0.71073
_diffrn_reflns_av_R_equivalents 0.0264
_diffrn_reflns_av_sigmaI/netI 0.0223
_diffrn_reflns_limit_h_max 10
_diffrn_reflns_limit_h_min -8
_diffrn_reflns_limit_k_max 18
_diffrn_reflns_limit_k_min -18
_diffrn_reflns_limit_l_max 21
_diffrn_reflns_limit_l_min -21
_diffrn_reflns_number 18003
_diffrn_reflns_theta_full 27.43
_diffrn_reflns_theta_max 27.43
_diffrn_reflns_theta_min 3.09
_diffrn_standards_decay_% 0
_diffrn_standards_interval_count 0
_diffrn_standards_interval_time 0
_diffrn_standards_number 0
_exptl_absorpt_coefficient_mu 2.369
_exptl_absorpt_correction_T_max 0.867
_exptl_absorpt_correction_T_min 0.753
_exptl_absorpt_correction_type multi-scan
_exptl_absorpt_process_details 'ABSCOR (Higashi, 1995)'
_exptl_crystal_colour colourless
_exptl_crystal_density_diffrn 1.988
_exptl_crystal_density_method 'not measured'
_exptl_crystal_description prism
_exptl_crystal_F_000 1080
_exptl_crystal_size_max 0.20
_exptl_crystal_size_mid 0.10
_exptl_crystal_size_min 0.06
_refine_diff_density_max 0.998
_refine_diff_density_min -0.720
_refine_diff_density_rms 0.087
_refine_ls_abs_structure_details 'Flack H D (1983), Acta Cryst. A39, 876-881'
_refine_ls_abs_structure_Flack -0.005(11)
_refine_ls_extinction_method none
_refine_ls_goodness_of_fit_ref 1.100
_refine_ls_hydrogen_treatment constr
_refine_ls_matrix_type full
_refine_ls_number_parameters 280
_refine_ls_number_reflns 4200
_refine_ls_number_restraints 0
_refine_ls_restrained_S_all 1.100
_refine_ls_R_factor_all 0.0178
_refine_ls_R_factor_gt 0.0174
_refine_ls_shift/su_max 0.002
_refine_ls_shift/su_mean 0.000
_refine_ls_structure_factor_coef Fsqd
_refine_ls_weighting_details 'calc w=1/[\s^2^(Fo^2^)+(0.0210P)^2^+0.3539P] where P=(Fo^2^+2Fc^2^)/3'
_refine_ls_weighting_scheme calc
_refine_ls_wR_factor_gt 0.0399
_refine_ls_wR_factor_ref 0.0400
_reflns_number_gt 4156
_reflns_number_total 4200
_reflns_threshold_expression >2sigma(I)
_cod_data_source_file c0dt00031k.txt
_cod_data_source_block complex1
_cod_original_sg_symbol_Hall 'P 2ac 2ab '
_cod_original_formula_sum 'C15 H12 La N9 O6 '
_cod_database_code 7025866

loop_
_symmetry_equiv_pos_as_xyz
'x, y, z'
'-x+1/2, -y, z+1/2'
'-x, y+1/2, -z+1/2'
'x+1/2, -y+1/2, -z'

loop_
_atom_site_label
_atom_site_type_symbol
_atom_site_fract_x
_atom_site_fract_y
_atom_site_fract_z
_atom_site_U_iso_or_equiv
_atom_site_adp_type
_atom_site_occupancy
_atom_site_symmetry_multiplicity
_atom_site_calc_flag
_atom_site_refinement_flags
La1 La 0.354759(15) 0.269467(8) 1.518922(7) 0.01600(4) Uani 1 1 d .
O1 O -0.0824(2) 0.48351(13) 1.47022(13) 0.0326(4) Uani 1 1 d .
O2 O 0.08192(19) 0.35858(10) 1.48658(11) 0.0249(3) Uani 1 1 d .
O3 O 0.0861(2) 0.21172(12) 1.58666(9) 0.0245(4) Uani 1 1 d .
O4 O -0.0848(2) 0.16758(18) 1.68666(12) 0.0406(5) Uani 1 1 d .
O5 O 0.6441(2) 0.31849(11) 1.57342(9) 0.0225(3) Uani 1 1 d .
O6 O 0.8163(2) 0.38570(17) 1.66359(13) 0.0419(5) Uani 1 1 d .
N1 N 0.3674(2) 0.45637(13) 1.48004(13) 0.0235(4) Uani 1 1 d .
N2 N 0.3704(3) 0.64963(15) 1.47263(15) 0.0392(5) Uani 1 1 d .
N3 N 0.0754(3) 0.65310(15) 1.47213(17) 0.0402(6) Uani 1 1 d .
H3A H 0.0802 0.7129 1.4704 0.048 Uiso 1 1 calc R
H3B H -0.0225 0.6255 1.4728 0.048 Uiso 1 1 calc R
N4 N 0.3653(3) 0.18688(15) 1.67418(12) 0.0245(4) Uani 1 1 d .
N5 N 0.3506(4) 0.1679(2) 1.84191(14) 0.0521(7) Uani 1 1 d .
N6 N 0.0562(4) 0.1624(3) 1.83647(17) 0.0773(12) Uani 1 1 d .
H6A H 0.0540 0.1577 1.8883 0.093 Uiso 1 1 calc R
H6B H -0.0383 0.1630 1.8095 0.093 Uiso 1 1 calc R
N7 N 0.3637(3) 0.38614(13) 1.64657(11) 0.0224(4) Uani 1 1 d .
N8 N 0.3788(3) 0.46812(17) 1.79820(13) 0.0342(5) Uani 1 1 d .
N9 N 0.6717(3) 0.45211(19) 1.80051(15) 0.0437(7) Uani 1 1 d .
H9A H 0.6716 0.4765 1.8480 0.052 Uiso 1 1 calc R
H9B H 0.7669 0.4353 1.7786 0.052 Uiso 1 1 calc R
C1 C 0.5158(3) 0.50387(18) 1.4778(2) 0.0306(5) Uani 1 1 d .
H1 H 0.6200 0.4722 1.4783 0.037 Uiso 1 1 calc R
C2 C 0.5131(4) 0.5998(2) 1.4746(2) 0.0387(7) Uani 1 1 d .
H2 H 0.6175 0.6312 1.4737 0.046 Uiso 1 1 calc R
C3 C 0.2213(3) 0.60274(17) 1.47375(17) 0.0284(5) Uani 1 1 d .
C4 C 0.2205(3) 0.50371(15) 1.47793(16) 0.0210(4) Uani 1 1 d .
C5 C 0.0593(3) 0.44648(15) 1.47776(15) 0.0210(4) Uani 1 1 d .
C6 C 0.5097(3) 0.1795(2) 1.71844(18) 0.0323(6) Uani 1 1 d .
H6 H 0.6166 0.1806 1.6934 0.039 Uiso 1 1 calc R
C7 C 0.4974(4) 0.1704(3) 1.8020(2) 0.0441(8) Uani 1 1 d .
H7 H 0.5987 0.1659 1.8316 0.053 Uiso 1 1 calc R
C8 C 0.2056(4) 0.1689(2) 1.79793(17) 0.0399(7) Uani 1 1 d .
C9 C 0.2152(3) 0.18011(18) 1.71227(15) 0.0236(5) Uani 1 1 d .
C10 C 0.0577(3) 0.18618(17) 1.66048(14) 0.0230(5) Uani 1 1 d .
C11 C 0.2201(3) 0.4151(2) 1.68410(17) 0.0289(6) Uani 1 1 d .
H11 H 0.1137 0.4072 1.6595 0.035 Uiso 1 1 calc R
C12 C 0.2313(4) 0.4564(2) 1.75933(17) 0.0336(6) Uani 1 1 d .
H12 H 0.1308 0.4771 1.7839 0.040 Uiso 1 1 calc R
C13 C 0.5232(3) 0.44035(18) 1.76055(16) 0.0260(5) Uani 1 1 d .
C14 C 0.5157(3) 0.39957(17) 1.68213(15) 0.0210(5) Uani 1 1 d .
C15 C 0.6732(3) 0.36674(17) 1.63856(14) 0.0224(5) Uani 1 1 d .

loop_
_atom_site_aniso_label
_atom_site_aniso_U_11
_atom_site_aniso_U_22
_atom_site_aniso_U_33
_atom_site_aniso_U_23
_atom_site_aniso_U_13
_atom_site_aniso_U_12
La1 0.01220(6) 0.01887(6) 0.01693(6) -0.00117(5) -0.00039(5) 0.00007(5)
O1 0.0194(8) 0.0355(9) 0.0429(11) 0.0097(9) 0.0012(9) 0.0054(7)
O2 0.0184(7) 0.0201(7) 0.0361(8) 0.0033(7) -0.0046(8) -0.0020(6)
O3 0.0196(7) 0.0361(10) 0.0179(7) 0.0050(7) -0.0029(6) -0.0036(7)
O4 0.0218(9) 0.0664(15) 0.0337(10) 0.0111(10) 0.0037(9) -0.0074(9)
O5 0.0184(7) 0.0287(8) 0.0205(7) -0.0078(6) 0.0015(8) 0.0008(8)
O6 0.0192(9) 0.0660(15) 0.0407(11) -0.0247(11) -0.0003(8) -0.0025(9)
N1 0.0203(8) 0.0237(9) 0.0265(9) 0.0013(8) -0.0014(12) -0.0011(7)
N2 0.0452(13) 0.0222(10) 0.0501(13) 0.0002(10) -0.0029(14) -0.0089(10)
N3 0.0432(12) 0.0221(10) 0.0552(15) 0.0012(11) -0.0014(13) 0.0082(9)
N4 0.0223(9) 0.0264(10) 0.0248(9) 0.0041(8) -0.0024(10) -0.0021(10)
N5 0.0425(13) 0.087(2) 0.0264(11) 0.0075(12) -0.0083(13) 0.0045(17)
N6 0.0416(15) 0.166(4) 0.0241(13) 0.0191(18) 0.0066(13) -0.005(2)
N7 0.0184(9) 0.0260(10) 0.0227(9) -0.0055(8) 0.0012(10) 0.0009(9)
N8 0.0317(13) 0.0417(13) 0.0292(10) -0.0112(10) 0.0057(11) 0.0027(10)
N9 0.0307(13) 0.0671(18) 0.0332(12) -0.0274(12) -0.0070(11) 0.0045(12)
C1 0.0210(11) 0.0294(13) 0.0415(14) 0.0012(13) -0.0001(13) -0.0063(9)
C2 0.0323(13) 0.0320(14) 0.0520(18) 0.0015(15) -0.0022(15) -0.0124(11)
C3 0.0369(13) 0.0238(12) 0.0247(12) 0.0003(11) -0.0005(12) 0.0009(10)
C4 0.0230(10) 0.0211(10) 0.0187(10) 0.0018(10) -0.0002(11) 0.0000(9)
C5 0.0206(10) 0.0229(10) 0.0194(10) 0.0018(10) 0.0012(11) 0.0008(9)
C6 0.0214(12) 0.0368(15) 0.0387(15) 0.0065(12) -0.0051(12) 0.0022(11)
C7 0.0365(15) 0.061(2) 0.0348(16) 0.0063(14) -0.0176(14) 0.0037(14)
C8 0.0372(15) 0.063(2) 0.0194(12) 0.0064(13) -0.0019(12) 0.0034(14)
C9 0.0232(11) 0.0278(13) 0.0198(11) 0.0029(10) -0.0022(10) -0.0007(10)
C10 0.0219(11) 0.0266(12) 0.0205(10) 0.0027(9) 0.0013(10) 0.0002(10)
C11 0.0199(11) 0.0371(15) 0.0298(13) -0.0043(11) 0.0013(11) 0.0035(11)
C12 0.0254(13) 0.0413(16) 0.0341(14) -0.0086(12) 0.0120(12) 0.0044(12)
C13 0.0253(13) 0.0276(13) 0.0250(12) -0.0083(10) 0.0006(11) -0.0009(10)
C14 0.0197(11) 0.0211(11) 0.0221(11) -0.0059(9) 0.0003(10) 0.0000(9)
C15 0.0189(12) 0.0266(12) 0.0219(10) -0.0057(9) 0.0013(9) -0.0001(9)

loop_
_atom_type_symbol
_atom_type_description
_atom_type_scat_dispersion_real
_atom_type_scat_dispersion_imag
_atom_type_scat_source
C C 0.0033 0.0016 'International Tables Vol C Tables 4.2.6.8 and 6.1.1.4'
H H 0.0000 0.0000 'International Tables Vol C Tables 4.2.6.8 and 6.1.1.4'
N N 0.0061 0.0033 'International Tables Vol C Tables 4.2.6.8 and 6.1.1.4'
O O 0.0106 0.0060 'International Tables Vol C Tables 4.2.6.8 and 6.1.1.4'
La La -0.2871 2.4523 'International Tables Vol C Tables 4.2.6.8 and 6.1.1.4'

loop_
_geom_angle_atom_site_label_1
_geom_angle_atom_site_label_2
_geom_angle_atom_site_label_3
_geom_angle
_geom_angle_site_symmetry_1
_geom_angle_site_symmetry_3
O3 La1 O3 159.70(3) . 4_558
O3 La1 O5 132.48(5) . .
O3 La1 O5 65.16(5) 4_558 .
O3 La1 O2 64.12(5) . .
O3 La1 O2 113.46(6) 4_558 .
O5 La1 O2 132.94(5) . .
O3 La1 O2 110.77(5) . 4_558
O3 La1 O2 63.76(5) 4_558 4_558
O5 La1 O2 66.15(5) . 4_558
O2 La1 O2 159.38(3) . 4_558
O3 La1 O5 64.64(5) . 4_458
O3 La1 O5 95.59(6) 4_558 4_458
O5 La1 O5 156.50(5) . 4_458
O2 La1 O5 65.72(5) . 4_458
O2 La1 O5 93.83(6) 4_558 4_458
O3 La1 N7 82.98(6) . .
O3 La1 N7 117.16(6) 4_558 .
O5 La1 N7 61.62(6) . .
O2 La1 N7 82.70(6) . .
O2 La1 N7 117.25(6) 4_558 .
O5 La1 N7 141.85(6) 4_458 .
O3 La1 N1 117.01(6) . .
O3 La1 N1 73.10(6) 4_558 .
O5 La1 N1 77.30(6) . .
O2 La1 N1 59.38(5) . .
O2 La1 N1 131.83(6) 4_558 .
O5 La1 N1 111.23(6) 4_458 .
N7 La1 N1 64.98(6) . .
O3 La1 N4 58.76(6) . .
O3 La1 N4 130.69(6) 4_558 .
O5 La1 N4 76.56(6) . .
O2 La1 N4 115.27(6) . .
O2 La1 N4 73.16(6) 4_558 .
O5 La1 N4 110.54(6) 4_458 .
N7 La1 N4 63.23(6) . .
N1 La1 N4 128.15(6) . .
O3 La1 La1 37.82(3) . 4_458
O3 La1 La1 127.19(4) 4_558 4_458
O5 La1 La1 165.21(3) . 4_458
O2 La1 La1 38.67(4) . 4_458
O2 La1 La1 124.78(4) 4_558 4_458
O5 La1 La1 38.23(4) 4_458 4_458
N7 La1 La1 103.62(5) . 4_458
N1 La1 La1 97.75(4) . 4_458
N4 La1 La1 96.42(5) . 4_458
O3 La1 La1 146.84(4) . 4_558
O3 La1 La1 37.66(4) 4_558 4_558
O5 La1 La1 39.05(3) . 4_558
O2 La1 La1 148.90(4) . 4_558
O2 La1 La1 38.38(4) 4_558 4_558
O5 La1 La1 117.46(4) 4_458 4_558
N7 La1 La1 100.66(5) . 4_558
N1 La1 La1 93.72(4) . 4_558
N4 La1 La1 93.18(5) . 4_558
La1 La1 La1 155.676(9) 4_458 4_558
C5 O2 La1 129.45(14) . .
C5 O2 La1 127.55(14) . 4_458
La1 O2 La1 102.96(5) . 4_458
C10 O3 La1 131.04(15) . .
C10 O3 La1 124.11(15) . 4_458
La1 O3 La1 104.52(6) . 4_458
C15 O5 La1 126.78(15) . .
C15 O5 La1 129.97(15) . 4_558
La1 O5 La1 102.72(5) . 4_558
C4 N1 C1 118.6(2) . .
C4 N1 La1 118.14(14) . .
C1 N1 La1 122.10(16) . .
C2 N2 C3 117.1(2) . .
C3 N3 H3A 120.0 . .
C3 N3 H3B 120.0 . .
H3A N3 H3B 120.0 . .
C9 N4 C6 118.1(2) . .
C9 N4 La1 115.77(16) . .
C6 N4 La1 123.39(17) . .
C7 N5 C8 117.2(2) . .
C8 N6 H6A 120.0 . .
C8 N6 H6B 120.0 . .
H6A N6 H6B 120.0 . .
C14 N7 C11 119.3(2) . .
C14 N7 La1 117.21(15) . .
C11 N7 La1 122.14(17) . .
C12 N8 C13 117.5(2) . .
C13 N9 H9A 120.0 . .
C13 N9 H9B 120.0 . .
H9A N9 H9B 120.0 . .
N1 C1 C2 119.7(2) . .
N1 C1 H1 120.1 . .
C2 C1 H1 120.1 . .
N2 C2 C1 123.7(2) . .
N2 C2 H2 118.2 . .
C1 C2 H2 118.2 . .
N2 C3 N3 117.4(2) . .
N2 C3 C4 120.4(2) . .
N3 C3 C4 122.2(2) . .
N1 C4 C3 120.5(2) . .
N1 C4 C5 116.06(19) . .
C3 C4 C5 123.4(2) . .
O1 C5 O2 124.0(2) . .
O1 C5 C4 120.9(2) . .
O2 C5 C4 115.08(19) . .
N4 C6 C7 119.4(3) . .
N4 C6 H6 120.3 . .
C7 C6 H6 120.3 . .
N5 C7 C6 123.9(3) . .
N5 C7 H7 118.0 . .
C6 C7 H7 118.0 . .
N6 C8 N5 118.4(3) . .
N6 C8 C9 122.0(3) . .
N5 C8 C9 119.6(3) . .
N4 C9 C8 121.6(2) . .
N4 C9 C10 116.4(2) . .
C8 C9 C10 122.0(2) . .
O4 C10 O3 123.5(2) . .
O4 C10 C9 121.9(2) . .
O3 C10 C9 114.5(2) . .
N7 C11 C12 119.7(2) . .
N7 C11 H11 120.1 . .
C12 C11 H11 120.1 . .
N8 C12 C11 123.0(2) . .
N8 C12 H12 118.5 . .
C11 C12 H12 118.5 . .
N9 C13 N8 117.1(2) . .
N9 C13 C14 122.4(2) . .
N8 C13 C14 120.6(2) . .
N7 C14 C13 119.8(2) . .
N7 C14 C15 117.9(2) . .
C13 C14 C15 122.2(2) . .
O6 C15 O5 124.0(2) . .
O6 C15 C14 121.0(2) . .
O5 C15 C14 115.1(2) . .

loop_
_geom_bond_atom_site_label_1
_geom_bond_atom_site_label_2
_geom_bond_distance
_geom_bond_site_symmetry_2
La1 O3 2.5135(16) .
La1 O3 2.5230(15) 4_558
La1 O5 2.5269(18) .
La1 O2 2.5373(16) .
La1 O2 2.5534(15) 4_558
La1 O5 2.5723(16) 4_458
La1 N7 2.6955(19) .
La1 N1 2.762(2) .
La1 N4 2.829(2) .
O1 C5 1.231(3) .
O2 C5 1.283(3) .
O2 La1 2.5534(15) 4_458
O3 C10 1.293(3) .
O3 La1 2.5230(15) 4_458
O4 C10 1.221(3) .
O5 C15 1.300(3) .
O5 La1 2.5723(16) 4_558
O6 C15 1.220(3) .
N1 C4 1.332(3) .
N1 C1 1.342(3) .
N2 C2 1.322(4) .
N2 C3 1.342(3) .
N3 C3 1.347(3) .
N3 H3A 0.8600 .
N3 H3B 0.8600 .
N4 C9 1.331(3) .
N4 C6 1.346(3) .
N5 C7 1.320(4) .
N5 C8 1.343(4) .
N6 C8 1.330(4) .
N6 H6A 0.8600 .
N6 H6B 0.8600 .
N7 C14 1.336(3) .
N7 C11 1.344(3) .
N8 C12 1.326(4) .
N8 C13 1.346(3) .
N9 C13 1.342(3) .
N9 H9A 0.8600 .
N9 H9B 0.8600 .
C1 C2 1.379(4) .
C1 H1 0.9300 .
C2 H2 0.9300 .
C3 C4 1.424(3) .
C4 C5 1.500(3) .
C6 C7 1.391(4) .
C6 H6 0.9300 .
C7 H7 0.9300 .
C8 C9 1.427(3) .
C9 C10 1.499(3) .
C11 C12 1.381(4) .
C11 H11 0.9300 .
C12 H12 0.9300 .
C13 C14 1.424(3) .
C14 C15 1.498(3) .

loop_
_geom_hbond_atom_site_label_D
_geom_hbond_atom_site_label_H
_geom_hbond_atom_site_label_A
_geom_hbond_distance_DH
_geom_hbond_distance_HA
_geom_hbond_distance_DA
_geom_hbond_angle_DHA
_geom_hbond_site_symmetry_A
N3 H3B O1 0.86 2.09 2.728(3) 130.3 .
N6 H6B O4 0.86 2.06 2.710(4) 131.3 .
N9 H9A O1 0.86 2.21 3.035(3) 160.1 2_565
N9 H9B O6 0.86 2.07 2.702(3) 130.2 .

loop_
_geom_torsion_atom_site_label_1
_geom_torsion_atom_site_label_2
_geom_torsion_atom_site_label_3
_geom_torsion_atom_site_label_4
_geom_torsion
_geom_torsion_site_symmetry_1
_geom_torsion_site_symmetry_4
O3 La1 O2 C5 140.8(2) . .
O3 La1 O2 C5 -61.4(2) 4_558 .
O5 La1 O2 C5 15.8(2) . .
O2 La1 O2 C5 -139.0(2) 4_558 .
O5 La1 O2 C5 -146.9(2) 4_458 .
N7 La1 O2 C5 55.1(2) . .
N1 La1 O2 C5 -10.1(2) . .
N4 La1 O2 C5 110.8(2) . .
La1 La1 O2 C5 177.8(3) 4_458 .
La1 La1 O2 C5 -43.5(3) 4_558 .
O3 La1 O2 La1 -36.97(6) . 4_458
O3 La1 O2 La1 120.82(6) 4_558 4_458
O5 La1 O2 La1 -161.99(5) . 4_458
O2 La1 O2 La1 43.25(11) 4_558 4_458
O5 La1 O2 La1 35.36(6) 4_458 4_458
N7 La1 O2 La1 -122.69(7) . 4_458
N1 La1 O2 La1 172.13(9) . 4_458
N4 La1 O2 La1 -66.92(8) . 4_458
La1 La1 O2 La1 138.76(4) 4_558 4_458
O3 La1 O3 C10 136.5(2) 4_558 .
O5 La1 O3 C10 -10.0(2) . .
O2 La1 O3 C10 -135.6(2) . .
O2 La1 O3 C10 66.2(2) 4_558 .
O5 La1 O3 C10 150.4(2) 4_458 .
N7 La1 O3 C10 -50.3(2) . .
N1 La1 O3 C10 -107.6(2) . .
N4 La1 O3 C10 12.5(2) . .
La1 La1 O3 C10 -173.4(2) 4_458 .
La1 La1 O3 C10 48.4(2) 4_558 .
O3 La1 O3 La1 -50.15(12) 4_558 4_458
O5 La1 O3 La1 163.41(5) . 4_458
O2 La1 O3 La1 37.79(6) . 4_458
O2 La1 O3 La1 -120.42(7) 4_558 4_458
O5 La1 O3 La1 -36.20(6) 4_458 4_458
N7 La1 O3 La1 123.05(7) . 4_458
N1 La1 O3 La1 65.81(8) . 4_458
N4 La1 O3 La1 -174.08(9) . 4_458
La1 La1 O3 La1 -138.18(4) 4_558 4_458
O3 La1 O5 C15 -40.0(2) . .
O3 La1 O5 C15 152.2(2) 4_558 .
O2 La1 O5 C15 52.5(2) . .
O2 La1 O5 C15 -136.92(19) 4_558 .
O5 La1 O5 C15 -170.45(19) 4_458 .
N7 La1 O5 C15 6.96(18) . .
N1 La1 O5 C15 75.18(19) . .
N4 La1 O5 C15 -59.64(19) . .
La1 La1 O5 C15 3.3(3) 4_458 .
La1 La1 O5 C15 -172.3(2) 4_558 .
O3 La1 O5 La1 132.31(6) . 4_558
O3 La1 O5 La1 -35.49(5) 4_558 4_558
O2 La1 O5 La1 -135.19(7) . 4_558
O2 La1 O5 La1 35.36(6) 4_558 4_558
O5 La1 O5 La1 1.83(4) 4_458 4_558
N7 La1 O5 La1 179.24(8) . 4_558
N1 La1 O5 La1 -112.54(7) . 4_558
N4 La1 O5 La1 112.64(7) . 4_558
La1 La1 O5 La1 175.62(10) 4_458 4_558
O3 La1 N1 C4 -17.5(2) . .
O3 La1 N1 C4 143.5(2) 4_558 .
O5 La1 N1 C4 -148.97(19) . .
O2 La1 N1 C4 11.91(18) . .
O2 La1 N1 C4 170.32(17) 4_558 .
O5 La1 N1 C4 54.0(2) 4_458 .
N7 La1 N1 C4 -84.60(19) . .
N4 La1 N1 C4 -87.6(2) . .
La1 La1 N1 C4 16.86(19) 4_458 .
La1 La1 N1 C4 175.37(18) 4_558 .
O3 La1 N1 C1 150.2(2) . .
O3 La1 N1 C1 -48.8(2) 4_558 .
O5 La1 N1 C1 18.8(2) . .
O2 La1 N1 C1 179.7(2) . .
O2 La1 N1 C1 -21.9(2) 4_558 .
O5 La1 N1 C1 -138.3(2) 4_458 .
N7 La1 N1 C1 83.2(2) . .
N4 La1 N1 C1 80.1(2) . .
La1 La1 N1 C1 -175.4(2) 4_458 .
La1 La1 N1 C1 -16.9(2) 4_558 .
O3 La1 N4 C9 -16.01(17) . .
O3 La1 N4 C9 -173.69(16) 4_558 .
O5 La1 N4 C9 147.11(19) . .
O2 La1 N4 C9 15.68(19) . .
O2 La1 N4 C9 -144.11(19) 4_558 .
O5 La1 N4 C9 -56.34(19) 4_458 .
N7 La1 N4 C9 82.38(18) . .
N1 La1 N4 C9 85.47(19) . .
La1 La1 N4 C9 -19.66(18) 4_458 .
La1 La1 N4 C9 -177.27(17) 4_558 .
O3 La1 N4 C6 -176.7(2) . .
O3 La1 N4 C6 25.6(2) 4_558 .
O5 La1 N4 C6 -13.6(2) . .
O2 La1 N4 C6 -145.0(2) . .
O2 La1 N4 C6 55.2(2) 4_558 .
O5 La1 N4 C6 142.9(2) 4_458 .
N7 La1 N4 C6 -78.3(2) . .
N1 La1 N4 C6 -75.2(2) . .
La1 La1 N4 C6 179.6(2) 4_458 .
La1 La1 N4 C6 22.0(2) 4_558 .
O3 La1 N7 C14 136.95(18) . .
O3 La1 N7 C14 -45.70(19) 4_558 .
O5 La1 N7 C14 -10.17(16) . .
O2 La1 N7 C14 -158.37(18) . .
O2 La1 N7 C14 27.16(19) 4_558 .
O5 La1 N7 C14 168.15(15) 4_458 .
N1 La1 N7 C14 -98.83(18) . .
N4 La1 N7 C14 78.49(18) . .
La1 La1 N7 C14 168.88(16) 4_458 .
La1 La1 N7 C14 -9.68(18) 4_558 .
O3 La1 N7 C11 -29.6(2) . .
O3 La1 N7 C11 147.75(19) 4_558 .
O5 La1 N7 C11 -176.7(2) . .
O2 La1 N7 C11 35.1(2) . .
O2 La1 N7 C11 -139.40(19) 4_558 .
O5 La1 N7 C11 1.6(2) 4_458 .
N1 La1 N7 C11 94.6(2) . .
N4 La1 N7 C11 -88.1(2) . .
La1 La1 N7 C11 2.3(2) 4_458 .
La1 La1 N7 C11 -176.24(19) 4_558 .
C4 N1 C1 C2 1.0(4) . .
La1 N1 C1 C2 -166.7(3) . .
C3 N2 C2 C1 -0.1(5) . .
N1 C1 C2 N2 -0.8(6) . .
C2 N2 C3 N3 179.7(3) . .
C2 N2 C3 C4 0.8(4) . .
C1 N1 C4 C3 -0.3(4) . .
La1 N1 C4 C3 167.9(2) . .
C1 N1 C4 C5 178.0(3) . .
La1 N1 C4 C5 -13.9(3) . .
N2 C3 C4 N1 -0.6(4) . .
N3 C3 C4 N1 -179.5(3) . .
N2 C3 C4 C5 -178.7(2) . .
N3 C3 C4 C5 2.4(5) . .
La1 O2 C5 O1 -172.22(18) . .
La1 O2 C5 O1 5.0(4) 4_458 .
La1 O2 C5 C4 7.2(3) . .
La1 O2 C5 C4 -175.53(15) 4_458 .
N1 C4 C5 O1 -174.9(2) . .
C3 C4 C5 O1 3.3(4) . .
N1 C4 C5 O2 5.6(3) . .
C3 C4 C5 O2 -176.1(3) . .
C9 N4 C6 C7 -3.5(4) . .
La1 N4 C6 C7 156.8(3) . .
C8 N5 C7 C6 3.9(5) . .
N4 C6 C7 N5 0.4(6) . .
C7 N5 C8 N6 177.2(4) . .
C7 N5 C8 C9 -4.9(5) . .
C6 N4 C9 C8 2.4(4) . .
La1 N4 C9 C8 -159.4(2) . .
C6 N4 C9 C10 -178.5(2) . .
La1 N4 C9 C10 19.7(3) . .
N6 C8 C9 N4 179.8(3) . .
N5 C8 C9 N4 2.0(5) . .
N6 C8 C9 C10 0.7(5) . .
N5 C8 C9 C10 -177.2(3) . .
La1 O3 C10 O4 173.0(2) . .
La1 O3 C10 O4 0.7(4) 4_458 .
La1 O3 C10 C9 -7.6(3) . .
La1 O3 C10 C9 -179.83(15) 4_458 .
N4 C9 C10 O4 169.2(3) . .
C8 C9 C10 O4 -11.6(4) . .
N4 C9 C10 O3 -10.2(3) . .
C8 C9 C10 O3 168.9(3) . .
C14 N7 C11 C12 -1.3(4) . .
La1 N7 C11 C12 165.0(2) . .
C13 N8 C12 C11 2.0(4) . .
N7 C11 C12 N8 -1.2(5) . .
C12 N8 C13 N9 -179.7(3) . .
C12 N8 C13 C14 -0.4(4) . .
C11 N7 C14 C13 2.8(4) . .
La1 N7 C14 C13 -164.14(19) . .
C11 N7 C14 C15 -179.8(2) . .
La1 N7 C14 C15 13.2(3) . .
N9 C13 C14 N7 177.3(3) . .
N8 C13 C14 N7 -2.0(4) . .
N9 C13 C14 C15 0.1(4) . .
N8 C13 C14 C15 -179.3(2) . .
La1 O5 C15 O6 177.3(2) . .
La1 O5 C15 O6 7.2(4) 4_558 .
La1 O5 C15 C14 -3.2(3) . .
La1 O5 C15 C14 -173.40(15) 4_558 .
N7 C14 C15 O6 172.1(3) . .
C13 C14 C15 O6 -10.6(4) . .
N7 C14 C15 O5 -7.3(3) . .
C13 C14 C15 O5 170.0(2) . .
